data_4032398
loop_
_publ_author_name
'Cooper, Dennis A.'
'Robbins, Emma'
'Tizzard, Graham J.'
'Coles, Simon J.'
'O'Brien, Matthew'

_publ_section_title
;
 Furanyl Cyclic Ethers: Single and Double Diastereoselectivity in the
 Synthesis of 2,4-Di and 2,4,5-Trisubstituted Tetrahydropyrans.
;
_journal_issue 7
_journal_name_full 'The Journal of organic chemistry'
_journal_page_first 3441
_journal_page_last 3455
_journal_paper_doi 10.1021/acs.joc.6b02831
_journal_volume 82
_journal_year 2017
_chemical_formula_moiety 'C16 H19 Cl O4'
_chemical_formula_sum 'C16 H19 Cl O4'
_chemical_formula_weight 310.76
_space_group_crystal_system monoclinic
_space_group_IT_number 14
_space_group_name_Hall '-P 2ybc'
_space_group_name_H-M_alt 'P 1 21/c 1'
_symmetry_space_group_name_Hall '-P 2ybc'
_symmetry_space_group_name_H-M 'P 1 21/c 1'
_atom_sites_solution_hydrogens geom
_atom_sites_solution_primary iterative
_audit_creation_date 2014-09-25
_audit_creation_method
;
Olex2 1.2
(compiled 2014.09.19 svn.r3010 for OlexSys, GUI svn.r4874)
;
_cell_angle_alpha 90
_cell_angle_beta 105.996(3)
_cell_angle_gamma 90
_cell_formula_units_Z 4
_cell_length_a 14.243(3)
_cell_length_b 8.5982(19)
_cell_length_c 12.723(3)
_cell_measurement_reflns_used 4019
_cell_measurement_temperature 100(2)
_cell_measurement_theta_max 27.5
_cell_measurement_theta_min 2.8
_cell_volume 1497.8(6)
_computing_cell_refinement 'CrystalClear-SM Expert 3.1 b27 (Rigaku, 2013)'
_computing_data_collection 'CrystalClear-SM Expert 3.1 b27 (Rigaku, 2013)'
_computing_data_reduction 'CrystalClear-SM Expert 3.1 b27 (Rigaku, 2013)'
_computing_molecular_graphics 'Olex2 (Dolomanov et al., 2009)'
_computing_publication_material 'Olex2 (Dolomanov et al., 2009)'
_computing_structure_refinement 'ShelXL (Sheldrick, 2008)'
_computing_structure_solution
;
Superflip (Palatinus & Chapuis, 2007;Palatinus & van der Lee, 2008;
Palatinus et al., 2012)
;
_diffrn_ambient_temperature 100(2)
_diffrn_detector 'CCD area detector'
_diffrn_detector_area_resol_mean 28.5714
_diffrn_detector_type 'Rigaku HG Saturn724+ (2x2 bin mode)'
_diffrn_measured_fraction_theta_full 0.994
_diffrn_measured_fraction_theta_max 0.984
_diffrn_measurement_details
;
scan:
    Number of images: 138
               Slice: -64.0000 - 74.0000
         Image width: 1.0000
            Exp time: 20.0000
       Rotation axis: Omega
               Omega: 0.0000
               Kappa: 24.0000
                 Phi: 16.0000
                 XTD: 44.9214
              2theta: -15.8869
scan:
    Number of images: 90
               Slice: -93.0000 - -3.0000
         Image width: 1.0000
            Exp time: 20.0000
       Rotation axis: Omega
               Omega: 0.0000
               Kappa: -24.0000
                 Phi: -148.0000
                 XTD: 44.9214
              2theta: -15.8869
scan:
    Number of images: 18
               Slice: -2.0000 - 16.0000
         Image width: 1.0000
            Exp time: 20.0000
       Rotation axis: Omega
               Omega: 0.0000
               Kappa: 72.0000
                 Phi: 81.0000
                 XTD: 44.9214
              2theta: -15.8869
scan:
    Number of images: 52
               Slice: -68.0000 - -16.0000
         Image width: 1.0000
            Exp time: 20.0000
       Rotation axis: Omega
               Omega: 0.0000
               Kappa: 8.0000
                 Phi: 16.0000
                 XTD: 44.9214
              2theta: -15.8869
;
_diffrn_measurement_device 'four-circle \k diffractometer'
_diffrn_measurement_device_type 'Rigaku AFC12 (Right)'
_diffrn_measurement_method 'profile data from \w-scans'
_diffrn_measurement_specimen_support 'MiTeGen MicroMesh'
_diffrn_orient_matrix_type d*Trek
_diffrn_orient_matrix_UB_11 0.065672
_diffrn_orient_matrix_UB_12 0.048694
_diffrn_orient_matrix_UB_13 0.001284
_diffrn_orient_matrix_UB_21 -0.063095
_diffrn_orient_matrix_UB_22 0.086302
_diffrn_orient_matrix_UB_23 -0.045798
_diffrn_orient_matrix_UB_31 -0.001118
_diffrn_orient_matrix_UB_32 0.033593
_diffrn_orient_matrix_UB_33 0.064842
_diffrn_radiation_collimation 0.3
_diffrn_radiation_monochromator 'Confocal mirrors, HF Varimax'
_diffrn_radiation_probe x-ray
_diffrn_radiation_type MoK\a
_diffrn_radiation_wavelength 0.71075
_diffrn_reflns_av_R_equivalents 0.0446
_diffrn_reflns_av_unetI/netI 0.0389
_diffrn_reflns_Laue_measured_fraction_full 0.994
_diffrn_reflns_Laue_measured_fraction_max 0.984
_diffrn_reflns_limit_h_max 18
_diffrn_reflns_limit_h_min -12
_diffrn_reflns_limit_k_max 11
_diffrn_reflns_limit_k_min -11
_diffrn_reflns_limit_l_max 16
_diffrn_reflns_limit_l_min -16
_diffrn_reflns_number 10350
_diffrn_reflns_point_group_measured_fraction_full 0.994
_diffrn_reflns_point_group_measured_fraction_max 0.984
_diffrn_reflns_theta_full 25.242
_diffrn_reflns_theta_max 27.536
_diffrn_reflns_theta_min 2.797
_diffrn_source 'Rotating Anode'
_diffrn_source_current 55.0
_diffrn_source_power 2.475
_diffrn_source_target Mo
_diffrn_source_type 'Rotating Anode'
_diffrn_source_voltage 45.0
_exptl_absorpt_coefficient_mu 0.268
_exptl_absorpt_correction_T_max 1.000
_exptl_absorpt_correction_T_min 0.600
_exptl_absorpt_correction_type multi-scan
_exptl_absorpt_process_details
;
CrystalClear-SM Expert 3.1 b27 (Rigaku, 2013)
;
_exptl_crystal_colour Colorless
_exptl_crystal_density_diffrn 1.378
_exptl_crystal_description Plate
_exptl_crystal_F_000 656
_exptl_crystal_size_max 0.1
_exptl_crystal_size_mid 0.1
_exptl_crystal_size_min 0.02
_refine_diff_density_max 0.363
_refine_diff_density_min -0.312
_refine_diff_density_rms 0.059
_refine_ls_extinction_method none
_refine_ls_goodness_of_fit_ref 1.041
_refine_ls_hydrogen_treatment constr
_refine_ls_matrix_type full
_refine_ls_number_parameters 193
_refine_ls_number_reflns 3392
_refine_ls_number_restraints 0
_refine_ls_restrained_S_all 1.041
_refine_ls_R_factor_all 0.0539
_refine_ls_R_factor_gt 0.0438
_refine_ls_shift/su_max 0.001
_refine_ls_shift/su_mean 0.000
_refine_ls_structure_factor_coef Fsqd
_refine_ls_weighting_details 'w=1/[\s^2^(Fo^2^)+(0.0717P)^2^+0.2983P] where P=(Fo^2^+2Fc^2^)/3'
_refine_ls_weighting_scheme calc
_refine_ls_wR_factor_gt 0.1167
_refine_ls_wR_factor_ref 0.1238
_reflns_Friedel_coverage 0.000
_reflns_number_gt 2785
_reflns_number_total 3392
_reflns_threshold_expression 'I > 2\s(I)'
_cod_data_source_file jo6b02831_si_002.cif
_cod_data_source_block anti-4b
_cod_depositor_comments
;
The following automatic conversions were performed:

'_exptl_absorpt_correction_type' value 'Multi-scan' changed to
'multi-scan' according to
/home/data/users/saulius/crontab/automatic-downloads/rss-feeds/ACS/lib/dictionaries/cif_core.dic
dictionary named 'cif_core.dic' version 2.4.2 from 2011-04-26.

Automatic conversion script
Id: cif_fix_values 4973 2017-02-22 13:04:09Z antanas 

 Adding full bibliography for 4032395--4032398.cif.
;
_cod_database_code 4032398
_shelxl_version_number 2014/6
_shelx_space_group_comment
;
The symmetry employed for this shelxl refinement is uniquely defined
by the following loop, which should always be used as a source of
symmetry information in preference to the above space-group names.
They are only intended as comments.
;
_olex2_refinement_description
;
1. Fixed Uiso
 At 1.2 times of:
  All C(H) groups, All C(H,H) groups
 At 1.5 times of:
  All O(H) groups
2.a Ternary CH refined with riding coordinates:
 C5(H5), C7(H7), C8(H8)
2.b Secondary CH2 refined with riding coordinates:
 C6(H6A,H6B), C9(H9A,H9B), C10(H10A,H10B)
2.c Aromatic/amide H refined with riding coordinates:
 C1(H1), C2(H2A), C3(H3A), C12(H12), C13(H13), C15(H15), C16(H16)
2.d Idealised tetrahedral OH refined as rotating group:
 O2(H2), O3(H3), O4(H4)
;
_olex2_submission_special_instructions 'No special instructions were received'

loop_
_space_group_symop_operation_xyz
'x, y, z'
'-x, y+1/2, -z+1/2'
'-x, -y, -z'
'x, -y-1/2, z-1/2'

loop_
_atom_site_label
_atom_site_type_symbol
_atom_site_fract_x
_atom_site_fract_y
_atom_site_fract_z
_atom_site_U_iso_or_equiv
_atom_site_adp_type
_atom_site_occupancy
_atom_site_site_symmetry_order
_atom_site_calc_flag
_atom_site_refinement_flags_posn
Cl1 Cl 0.55821(3) 0.45429(6) 0.33088(3) 0.03614(16) Uani 1 1 d .
O1 O 0.77371(8) 0.60698(12) 1.06487(9) 0.0216(3) Uani 1 1 d .
O2 O 0.82838(8) 0.69222(12) 0.86968(9) 0.0197(2) Uani 1 1 d .
H2 H 0.8687 0.6967 0.9318 0.030 Uiso 1 1 calc GR
O3 O 1.02790(8) 0.27759(13) 0.94086(9) 0.0238(3) Uani 1 1 d .
H3 H 1.0531 0.2965 0.8898 0.036 Uiso 1 1 calc GR
O4 O 1.02490(8) 0.26910(13) 0.72841(10) 0.0241(3) Uani 1 1 d .
H4 H 1.0668 0.2283 0.7017 0.036 Uiso 1 1 calc GR
C1 C 0.71718(12) 0.62768(18) 1.13565(13) 0.0232(3) Uani 1 1 d .
H1 H 0.7418 0.6373 1.2128 0.028 Uiso 1 1 calc R
C2 C 0.62208(12) 0.6323(2) 1.08006(14) 0.0264(4) Uani 1 1 d .
H2A H 0.5684 0.6446 1.1101 0.032 Uiso 1 1 calc R
C3 C 0.61730(12) 0.6151(2) 0.96640(14) 0.0256(4) Uani 1 1 d .
H3A H 0.5600 0.6139 0.9067 0.031 Uiso 1 1 calc R
C4 C 0.71020(11) 0.60077(17) 0.96111(12) 0.0191(3) Uani 1 1 d .
C5 C 0.75591(11) 0.57507(17) 0.86991(12) 0.0183(3) Uani 1 1 d .
H5 H 0.7033 0.5838 0.7995 0.022 Uiso 1 1 calc R
C6 C 0.79933(11) 0.41125(17) 0.87573(13) 0.0196(3) Uani 1 1 d .
H6A H 0.7477 0.3345 0.8763 0.023 Uiso 1 1 calc R
H6B H 0.8512 0.4004 0.9454 0.023 Uiso 1 1 calc R
C7 C 0.84253(11) 0.37267(16) 0.78065(12) 0.0182(3) Uani 1 1 d .
H7 H 0.8982 0.4458 0.7854 0.022 Uiso 1 1 calc R
C8 C 0.88437(11) 0.20433(16) 0.79020(13) 0.0187(3) Uani 1 1 d .
H8 H 0.8276 0.1313 0.7755 0.022 Uiso 1 1 calc R
C9 C 0.95041(11) 0.16609(18) 0.90442(13) 0.0208(3) Uani 1 1 d .
H9A H 0.9105 0.1637 0.9570 0.025 Uiso 1 1 calc R
H9B H 0.9790 0.0614 0.9032 0.025 Uiso 1 1 calc R
C10 C 0.93852(11) 0.17255(18) 0.70456(13) 0.0215(3) Uani 1 1 d .
H10A H 0.9571 0.0615 0.7063 0.026 Uiso 1 1 calc R
H10B H 0.8959 0.1968 0.6307 0.026 Uiso 1 1 calc R
C11 C 0.76951(11) 0.39587(17) 0.66900(13) 0.0181(3) Uani 1 1 d .
C12 C 0.79293(11) 0.48832(17) 0.59019(13) 0.0211(3) Uani 1 1 d .
H12 H 0.8541 0.5405 0.6079 0.025 Uiso 1 1 calc R
C13 C 0.72925(12) 0.50670(18) 0.48599(13) 0.0219(3) Uani 1 1 d .
H13 H 0.7470 0.5688 0.4328 0.026 Uiso 1 1 calc R
C14 C 0.63960(12) 0.43262(19) 0.46165(13) 0.0237(3) Uani 1 1 d .
C15 C 0.61303(13) 0.3423(2) 0.53827(15) 0.0327(4) Uani 1 1 d .
H15 H 0.5508 0.2936 0.5209 0.039 Uiso 1 1 calc R
C16 C 0.67800(12) 0.3231(2) 0.64117(14) 0.0275(4) Uani 1 1 d .
H16 H 0.6601 0.2595 0.6936 0.033 Uiso 1 1 calc R

loop_
_atom_site_aniso_label
_atom_site_aniso_U_11
_atom_site_aniso_U_22
_atom_site_aniso_U_33
_atom_site_aniso_U_23
_atom_site_aniso_U_13
_atom_site_aniso_U_12
Cl1 0.0335(3) 0.0504(3) 0.0200(2) 0.00224(19) -0.00002(18) 0.00132(19)
O1 0.0227(5) 0.0245(6) 0.0178(5) -0.0016(4) 0.0062(4) 0.0020(4)
O2 0.0223(5) 0.0184(5) 0.0181(5) 0.0004(4) 0.0049(4) -0.0014(4)
O3 0.0225(5) 0.0278(6) 0.0203(6) -0.0007(5) 0.0047(4) -0.0033(4)
O4 0.0268(6) 0.0211(5) 0.0280(6) -0.0033(5) 0.0136(5) -0.0017(4)
C1 0.0319(8) 0.0217(8) 0.0188(8) 0.0007(6) 0.0116(7) 0.0029(6)
C2 0.0267(8) 0.0289(9) 0.0266(9) 0.0018(7) 0.0124(7) 0.0045(6)
C3 0.0246(8) 0.0296(9) 0.0230(8) 0.0005(7) 0.0071(7) 0.0021(6)
C4 0.0232(7) 0.0159(7) 0.0171(7) 0.0007(6) 0.0037(6) 0.0012(5)
C5 0.0192(7) 0.0178(7) 0.0183(7) 0.0002(6) 0.0057(6) -0.0003(5)
C6 0.0227(7) 0.0172(7) 0.0189(7) 0.0008(6) 0.0059(6) 0.0010(6)
C7 0.0205(7) 0.0160(7) 0.0180(7) -0.0004(6) 0.0053(6) -0.0001(5)
C8 0.0200(7) 0.0158(7) 0.0200(7) -0.0008(6) 0.0048(6) -0.0003(5)
C9 0.0226(7) 0.0185(7) 0.0216(8) 0.0010(6) 0.0065(6) 0.0015(6)
C10 0.0241(7) 0.0174(7) 0.0228(8) -0.0023(6) 0.0061(6) 0.0013(6)
C11 0.0203(7) 0.0148(7) 0.0196(7) -0.0011(6) 0.0059(6) 0.0011(5)
C12 0.0223(7) 0.0172(7) 0.0246(8) -0.0008(6) 0.0078(6) -0.0010(6)
C13 0.0286(8) 0.0189(7) 0.0197(8) 0.0024(6) 0.0092(6) 0.0016(6)
C14 0.0251(8) 0.0265(8) 0.0181(8) -0.0015(6) 0.0036(6) 0.0020(6)
C15 0.0262(8) 0.0438(10) 0.0251(9) 0.0005(8) 0.0024(7) -0.0122(7)
C16 0.0259(8) 0.0338(9) 0.0224(8) 0.0042(7) 0.0060(7) -0.0090(7)

loop_
_atom_type_symbol
_atom_type_description
_atom_type_scat_dispersion_real
_atom_type_scat_dispersion_imag
_atom_type_scat_source
C C 0.0033 0.0016 'International Tables Vol C Tables 4.2.6.8 and 6.1.1.4'
H H 0.0000 0.0000 'International Tables Vol C Tables 4.2.6.8 and 6.1.1.4'
Cl Cl 0.1484 0.1585 'International Tables Vol C Tables 4.2.6.8 and 6.1.1.4'
O O 0.0106 0.0060 'International Tables Vol C Tables 4.2.6.8 and 6.1.1.4'

loop_
_geom_angle_atom_site_label_1
_geom_angle_atom_site_label_2
_geom_angle_atom_site_label_3
_geom_angle
C1 O1 C4 106.48(12)
C5 O2 H2 109.5
C9 O3 H3 109.5
C10 O4 H4 109.5
O1 C1 H1 124.9
C2 C1 O1 110.25(14)
C2 C1 H1 124.9
C1 C2 H2A 126.6
C1 C2 C3 106.73(15)
C3 C2 H2A 126.6
C2 C3 H3A 126.7
C4 C3 C2 106.54(14)
C4 C3 H3A 126.7
O1 C4 C5 115.92(13)
C3 C4 O1 110.00(14)
C3 C4 C5 134.04(14)
O2 C5 C4 111.29(12)
O2 C5 H5 107.8
O2 C5 C6 111.26(12)
C4 C5 H5 107.8
C4 C5 C6 110.77(12)
C6 C5 H5 107.8
C5 C6 H6A 108.8
C5 C6 H6B 108.8
C5 C6 C7 113.84(12)
H6A C6 H6B 107.7
C7 C6 H6A 108.8
C7 C6 H6B 108.8
C6 C7 H7 107.4
C6 C7 C8 111.52(12)
C8 C7 H7 107.4
C11 C7 C6 112.76(12)
C11 C7 H7 107.4
C11 C7 C8 110.02(12)
C7 C8 H8 107.2
C9 C8 C7 113.26(12)
C9 C8 H8 107.2
C10 C8 C7 111.67(12)
C10 C8 H8 107.2
C10 C8 C9 109.89(12)
O3 C9 C8 112.23(12)
O3 C9 H9A 109.2
O3 C9 H9B 109.2
C8 C9 H9A 109.2
C8 C9 H9B 109.2
H9A C9 H9B 107.9
O4 C10 C8 108.44(12)
O4 C10 H10A 110.0
O4 C10 H10B 110.0
C8 C10 H10A 110.0
C8 C10 H10B 110.0
H10A C10 H10B 108.4
C12 C11 C7 120.60(13)
C12 C11 C16 117.69(14)
C16 C11 C7 121.69(14)
C11 C12 H12 119.1
C11 C12 C13 121.88(14)
C13 C12 H12 119.1
C12 C13 H13 120.7
C14 C13 C12 118.65(15)
C14 C13 H13 120.7
C13 C14 Cl1 119.40(13)
C15 C14 Cl1 119.45(13)
C15 C14 C13 121.15(15)
C14 C15 H15 120.3
C14 C15 C16 119.48(16)
C16 C15 H15 120.3
C11 C16 H16 119.4
C15 C16 C11 121.13(16)
C15 C16 H16 119.4

loop_
_geom_bond_atom_site_label_1
_geom_bond_atom_site_label_2
_geom_bond_distance
Cl1 C14 1.7560(16)
O1 C1 1.3751(19)
O1 C4 1.3804(18)
O2 H2 0.8400
O2 C5 1.4427(18)
O3 H3 0.8400
O3 C9 1.4388(18)
O4 H4 0.8400
O4 C10 1.4453(19)
C1 H1 0.9500
C1 C2 1.345(2)
C2 H2A 0.9500
C2 C3 1.437(2)
C3 H3A 0.9500
C3 C4 1.349(2)
C4 C5 1.495(2)
C5 H5 1.0000
C5 C6 1.532(2)
C6 H6A 0.9900
C6 H6B 0.9900
C6 C7 1.537(2)
C7 H7 1.0000
C7 C8 1.557(2)
C7 C11 1.525(2)
C8 H8 1.0000
C8 C9 1.533(2)
C8 C10 1.523(2)
C9 H9A 0.9900
C9 H9B 0.9900
C10 H10A 0.9900
C10 H10B 0.9900
C11 C12 1.390(2)
C11 C16 1.400(2)
C12 H12 0.9500
C12 C13 1.394(2)
C13 H13 0.9500
C13 C14 1.383(2)
C14 C15 1.378(3)
C15 H15 0.9500
C15 C16 1.389(2)
C16 H16 0.9500

loop_
_geom_hbond_atom_site_label_D
_geom_hbond_atom_site_label_H
_geom_hbond_atom_site_label_A
_geom_hbond_distance_DH
_geom_hbond_distance_HA
_geom_hbond_distance_DA
_geom_hbond_angle_DHA
_geom_hbond_site_symmetry_A
O2 H2 O3 0.84 1.88 2.7108(16) 170.7 3_767
O3 H3 O4 0.84 1.99 2.6924(18) 139.9 .
O4 H4 O2 0.84 1.97 2.7927(16) 164.3 2_746

loop_
_geom_torsion_atom_site_label_1
_geom_torsion_atom_site_label_2
_geom_torsion_atom_site_label_3
_geom_torsion_atom_site_label_4
_geom_torsion
Cl1 C14 C15 C16 178.97(14)
O1 C1 C2 C3 -0.60(19)
O1 C4 C5 O2 -56.34(16)
O1 C4 C5 C6 68.00(16)
O2 C5 C6 C7 -58.98(16)
C1 O1 C4 C3 -0.72(16)
C1 O1 C4 C5 -178.73(13)
C1 C2 C3 C4 0.14(19)
C2 C3 C4 O1 0.36(18)
C2 C3 C4 C5 177.87(16)
C3 C4 C5 O2 126.27(18)
C3 C4 C5 C6 -109.40(19)
C4 O1 C1 C2 0.82(17)
C4 C5 C6 C7 176.66(12)
C5 C6 C7 C8 -179.33(12)
C5 C6 C7 C11 -54.96(17)
C6 C7 C8 C9 -48.13(17)
C6 C7 C8 C10 -172.83(12)
C6 C7 C11 C12 126.76(15)
C6 C7 C11 C16 -54.62(19)
C7 C8 C9 O3 -53.96(17)
C7 C8 C10 O4 66.69(15)
C7 C11 C12 C13 177.41(14)
C7 C11 C16 C15 -178.49(16)
C8 C7 C11 C12 -108.05(15)
C8 C7 C11 C16 70.57(19)
C9 C8 C10 O4 -59.87(15)
C10 C8 C9 O3 71.70(16)
C11 C7 C8 C9 -174.03(12)
C11 C7 C8 C10 61.27(16)
C11 C12 C13 C14 1.2(2)
C12 C11 C16 C15 0.2(3)
C12 C13 C14 Cl1 179.97(12)
C12 C13 C14 C15 0.1(3)
C13 C14 C15 C16 -1.1(3)
C14 C15 C16 C11 1.0(3)
C16 C11 C12 C13 -1.3(2)
